data_7060336
loop_
_publ_author_name
'Ertler, Daniel'
'Kuntze-Fechner, Maximilian W.'
'D\"urr, Simon'
'Lubitz, Katharina'
'Radius, Udo'

_publ_section_title
;
 C--F bond activation of perfluorinated arenes using NHC-stabilized cobalt
 half-sandwich complexes
;
_journal_issue 33
_journal_name_full 'New Journal of Chemistry'
_journal_page_first 14999
_journal_page_last 15016
_journal_paper_doi 10.1039/D0NJ06137A
_journal_volume 45
_journal_year 2021
_chemical_formula_moiety 'C24 H21 Co F8 N2'
_chemical_formula_sum 'C24 H21 Co F8 N2'
_chemical_formula_weight 548.36
_space_group_crystal_system orthorhombic
_space_group_IT_number 19
_space_group_name_Hall 'P 2ac 2ab'
_space_group_name_H-M_alt 'P 21 21 21'
_atom_sites_solution_hydrogens geom
_audit_creation_method SHELXL-2018/1
_audit_update_record
;
2020-12-15 deposited with the CCDC.	2021-01-12 downloaded from the CCDC.
;
_cell_angle_alpha 90
_cell_angle_beta 90
_cell_angle_gamma 90
_cell_formula_units_Z 4
_cell_length_a 10.537(2)
_cell_length_b 12.969(3)
_cell_length_c 16.378(4)
_cell_measurement_reflns_used 6268
_cell_measurement_temperature 100(2)
_cell_measurement_theta_max 25.28
_cell_measurement_theta_min 2.30
_cell_volume 2238.1(9)
_computing_cell_refinement 'Saint-NT v. 7.23'
_computing_data_collection 'Smart-NT v. 5.63'
_computing_data_reduction 'Saint-NT v. 7.23'
_computing_structure_refinement 'SHELXL-2018/1 (Sheldrick, 2018)'
_diffrn_ambient_temperature 100(2)
_diffrn_measured_fraction_theta_full 1.000
_diffrn_measured_fraction_theta_max 0.995
_diffrn_measurement_device_type 'CCD area detector'
_diffrn_measurement_method 'phi and omega scans'
_diffrn_radiation_monochromator graphite
_diffrn_radiation_type MoK\a
_diffrn_radiation_wavelength 0.71073
_diffrn_reflns_av_R_equivalents 0.0000
_diffrn_reflns_av_unetI/netI 0.0250
_diffrn_reflns_Laue_measured_fraction_full 1.000
_diffrn_reflns_Laue_measured_fraction_max 0.995
_diffrn_reflns_limit_h_max 13
_diffrn_reflns_limit_h_min 0
_diffrn_reflns_limit_k_max 16
_diffrn_reflns_limit_k_min 0
_diffrn_reflns_limit_l_max 20
_diffrn_reflns_limit_l_min 0
_diffrn_reflns_number 2520
_diffrn_reflns_point_group_measured_fraction_full 1.000
_diffrn_reflns_point_group_measured_fraction_max 0.995
_diffrn_reflns_theta_full 26.000
_diffrn_reflns_theta_max 26.150
_diffrn_reflns_theta_min 2.003
_diffrn_source 'fine-focus sealed tube'
_exptl_absorpt_coefficient_mu 0.849
_exptl_absorpt_correction_T_max 0.7453
_exptl_absorpt_correction_T_min 0.6403
_exptl_absorpt_correction_type multi-scan
_exptl_absorpt_process_details 'SadAbs-2008/1 (Bruker, 2008)'
_exptl_crystal_colour red
_exptl_crystal_density_diffrn 1.627
_exptl_crystal_density_method 'not measured'
_exptl_crystal_description block
_exptl_crystal_F_000 1112
_exptl_crystal_size_max 0.23
_exptl_crystal_size_mid 0.20
_exptl_crystal_size_min 0.13
_refine_diff_density_max 0.375
_refine_diff_density_min -0.168
_refine_diff_density_rms 0.053
_refine_ls_abs_structure_details
;
 Refined as an inversion twin.
;
_refine_ls_abs_structure_Flack 0.50(2)
_refine_ls_extinction_method none
_refine_ls_goodness_of_fit_ref 0.945
_refine_ls_hydrogen_treatment constr
_refine_ls_matrix_type full
_refine_ls_number_parameters 321
_refine_ls_number_reflns 2520
_refine_ls_number_restraints 0
_refine_ls_restrained_S_all 0.945
_refine_ls_R_factor_all 0.0354
_refine_ls_R_factor_gt 0.0317
_refine_ls_shift/su_max 0.000
_refine_ls_shift/su_mean 0.000
_refine_ls_structure_factor_coef Fsqd
_refine_ls_weighting_details 'w=1/[\s^2^(Fo^2^)+(0.0486P)^2^+1.1554P] where P=(Fo^2^+2Fc^2^)/3'
_refine_ls_weighting_scheme calc
_refine_ls_wR_factor_gt 0.0756
_refine_ls_wR_factor_ref 0.0798
_reflns_Friedel_coverage 0.761
_reflns_Friedel_fraction_full 1.000
_reflns_Friedel_fraction_max 0.995
_reflns_number_gt 2353
_reflns_number_total 2520
_reflns_threshold_expression 'I > 2\s(I)'
_cod_data_source_file d0nj06137a2.cif
_cod_data_source_block compound_19
_cod_depositor_comments 'Adding full bibliography for 7060330--7060340.cif.'
_cod_original_cell_volume 2238.2(8)
_cod_database_code 7060336
_shelx_shelxl_version_number 2018/1
_shelx_space_group_comment
;
The symmetry employed for this shelxl refinement is uniquely defined
by the following loop, which should always be used as a source of
symmetry information in preference to the above space-group names.
They are only intended as comments.
;

loop_
_space_group_symop_operation_xyz
'x, y, z'
'-x+1/2, -y, z+1/2'
'-x, y+1/2, -z+1/2'
'x+1/2, -y+1/2, -z'

loop_
_atom_site_label
_atom_site_type_symbol
_atom_site_fract_x
_atom_site_fract_y
_atom_site_fract_z
_atom_site_U_iso_or_equiv
_atom_site_adp_type
_atom_site_occupancy
_atom_site_site_symmetry_order
_atom_site_calc_flag
_atom_site_refinement_flags_posn
_atom_site_refinement_flags_adp
_atom_site_refinement_flags_occupancy
_atom_site_disorder_assembly
_atom_site_disorder_group
Co Co 0.68965(4) 0.34498(3) 0.21091(3) 0.03233(13) Uani 1 1 d . . . . .
C1 C 0.5131(4) 0.3192(4) 0.1529(3) 0.0598(12) Uani 1 1 d . . . . .
H1A H 0.497533 0.272434 0.105419 0.072 Uiso 1 1 calc R U . . .
C2 C 0.5080(4) 0.2918(3) 0.2348(4) 0.0636(14) Uani 1 1 d . . . . .
H2A H 0.486856 0.221447 0.255810 0.076 Uiso 1 1 calc R U . . .
C3 C 0.5301(4) 0.3780(4) 0.2832(3) 0.0642(13) Uani 1 1 d . . . . .
H3A H 0.526451 0.381997 0.344153 0.077 Uiso 1 1 calc R U . . .
C4 C 0.5550(4) 0.4594(3) 0.2283(4) 0.0661(14) Uani 1 1 d . . . . .
H4A H 0.572976 0.532543 0.243751 0.079 Uiso 1 1 calc R U . . .
C5 C 0.5433(4) 0.4218(4) 0.1487(4) 0.0630(13) Uani 1 1 d . . . . .
H5A H 0.553032 0.463062 0.097548 0.076 Uiso 1 1 calc R U . . .
C11 C 0.7560(3) 0.2100(2) 0.23159(19) 0.0294(7) Uani 1 1 d . . . . .
N1 N 0.7874(3) 0.16768(19) 0.30458(15) 0.0325(6) Uani 1 1 d . . . . .
N2 N 0.7725(3) 0.1330(2) 0.17687(16) 0.0345(6) Uani 1 1 d . . . . .
C12 C 0.8237(4) 0.0662(2) 0.2949(2) 0.0426(8) Uani 1 1 d . . . . .
H12A H 0.850266 0.020434 0.336875 0.051 Uiso 1 1 calc R U . . .
C13 C 0.8145(4) 0.0444(2) 0.2155(2) 0.0431(8) Uani 1 1 d . . . . .
H13A H 0.833327 -0.019749 0.190304 0.052 Uiso 1 1 calc R U . . .
C14 C 0.7719(4) 0.2172(3) 0.3856(2) 0.0380(8) Uani 1 1 d . . . . .
H14A H 0.751514 0.291611 0.376388 0.046 Uiso 1 1 calc R U . . .
C15 C 0.8925(4) 0.2117(3) 0.4345(2) 0.0494(10) Uani 1 1 d . . . . .
H15A H 0.961970 0.242895 0.403253 0.074 Uiso 1 1 calc R U . . .
H15B H 0.912848 0.139431 0.446110 0.074 Uiso 1 1 calc R U . . .
H15C H 0.881420 0.249179 0.485941 0.074 Uiso 1 1 calc R U . . .
C16 C 0.6598(4) 0.1682(3) 0.4289(2) 0.0539(11) Uani 1 1 d . . . . .
H16A H 0.583085 0.177165 0.395758 0.081 Uiso 1 1 calc R U . . .
H16B H 0.647681 0.201294 0.482104 0.081 Uiso 1 1 calc R U . . .
H16C H 0.676078 0.094464 0.436740 0.081 Uiso 1 1 calc R U . . .
C17 C 0.7413(4) 0.1381(3) 0.0893(2) 0.0426(8) Uani 1 1 d . . . . .
H17A H 0.720205 0.211333 0.075695 0.051 Uiso 1 1 calc R U . . .
C18 C 0.6261(5) 0.0727(4) 0.0706(3) 0.0605(12) Uani 1 1 d . . . . .
H18A H 0.554899 0.094915 0.104772 0.091 Uiso 1 1 calc R U . . .
H18B H 0.645479 0.000152 0.081953 0.091 Uiso 1 1 calc R U . . .
H18C H 0.603403 0.080466 0.012885 0.091 Uiso 1 1 calc R U . . .
C19 C 0.8544(5) 0.1063(4) 0.0380(2) 0.0588(12) Uani 1 1 d . . . . .
H19A H 0.924645 0.154388 0.047419 0.088 Uiso 1 1 calc R U . . .
H19B H 0.830874 0.107600 -0.019927 0.088 Uiso 1 1 calc R U . . .
H19C H 0.880756 0.036481 0.053192 0.088 Uiso 1 1 calc R U . . .
C21 C 0.8463(3) 0.4172(2) 0.2390(2) 0.0318(7) Uani 1 1 d . . . . .
C22 C 0.8424(3) 0.3874(3) 0.1531(2) 0.0352(8) Uani 1 1 d . . . . .
C23 C 0.8326(4) 0.4702(3) 0.0941(2) 0.0438(9) Uani 1 1 d . . . . .
C24 C 0.8202(4) 0.5684(3) 0.1153(3) 0.0468(9) Uani 1 1 d . . . . .
C25 C 0.8227(3) 0.6024(2) 0.1995(3) 0.0421(8) Uani 1 1 d . . . . .
C26 C 0.8393(3) 0.5272(2) 0.2613(2) 0.0376(8) Uani 1 1 d . . . . .
C27 C 0.8456(4) 0.5592(3) 0.3413(3) 0.0441(9) Uani 1 1 d . . . . .
C28 C 0.8337(4) 0.6620(3) 0.3626(3) 0.0506(10) Uani 1 1 d . . . . .
C29 C 0.8150(4) 0.7346(2) 0.3022(3) 0.0510(10) Uani 1 1 d . . . . .
C30 C 0.8096(4) 0.7055(3) 0.2228(3) 0.0493(10) Uani 1 1 d . . . . .
F1 F 0.93861(17) 0.36580(13) 0.28388(12) 0.0371(4) Uani 1 1 d . . . . .
F2 F 0.93003(19) 0.31495(15) 0.12788(13) 0.0438(5) Uani 1 1 d . . . . .
F3 F 0.8359(3) 0.4433(2) 0.01492(14) 0.0617(7) Uani 1 1 d . . . . .
F4 F 0.8003(3) 0.63910(19) 0.05586(17) 0.0727(8) Uani 1 1 d . . . . .
F5 F 0.8603(3) 0.48996(17) 0.40202(14) 0.0547(6) Uani 1 1 d . . . . .
F6 F 0.8386(3) 0.69128(19) 0.44086(16) 0.0682(8) Uani 1 1 d . . . . .
F7 F 0.8018(2) 0.83415(16) 0.32363(19) 0.0692(8) Uani 1 1 d . . . . .
F8 F 0.7927(3) 0.78065(16) 0.16670(19) 0.0678(8) Uani 1 1 d . . . . .

loop_
_atom_site_aniso_label
_atom_site_aniso_U_11
_atom_site_aniso_U_22
_atom_site_aniso_U_33
_atom_site_aniso_U_23
_atom_site_aniso_U_13
_atom_site_aniso_U_12
Co 0.0261(2) 0.02070(19) 0.0502(2) 0.00446(19) -0.00010(19) -0.00010(17)
C1 0.037(2) 0.051(3) 0.091(3) -0.002(2) -0.019(2) 0.0035(18)
C2 0.0239(18) 0.043(2) 0.124(4) 0.022(3) 0.004(2) -0.0056(16)
C3 0.034(2) 0.078(3) 0.081(3) -0.002(3) 0.013(2) 0.016(2)
C4 0.0309(19) 0.034(2) 0.134(5) -0.008(3) -0.002(3) 0.0119(16)
C5 0.033(2) 0.057(3) 0.099(4) 0.027(3) -0.009(2) 0.0098(19)
C11 0.0291(16) 0.0206(14) 0.0384(17) 0.0011(12) 0.0023(13) -0.0023(12)
N1 0.0418(15) 0.0214(12) 0.0342(13) -0.0004(10) 0.0032(11) 0.0001(12)
N2 0.0457(16) 0.0230(13) 0.0348(14) -0.0002(11) 0.0034(12) -0.0020(12)
C12 0.063(2) 0.0220(15) 0.0428(17) 0.0048(14) -0.001(2) 0.0057(16)
C13 0.063(2) 0.0216(14) 0.0449(18) -0.0026(14) 0.005(2) 0.0038(16)
C14 0.048(2) 0.0291(16) 0.0368(17) -0.0052(14) 0.0038(15) -0.0025(15)
C15 0.060(2) 0.047(2) 0.041(2) -0.0041(18) -0.0051(18) 0.001(2)
C16 0.068(3) 0.050(2) 0.0429(19) -0.0089(18) 0.0175(19) -0.014(2)
C17 0.055(2) 0.038(2) 0.0342(17) 0.0004(15) 0.0010(16) -0.0040(18)
C18 0.073(3) 0.060(3) 0.049(2) -0.004(2) -0.005(2) -0.023(2)
C19 0.078(3) 0.056(3) 0.042(2) -0.0093(19) 0.014(2) -0.009(2)
C21 0.0258(16) 0.0191(14) 0.0506(19) 0.0060(13) -0.0002(13) -0.0001(12)
C22 0.0300(18) 0.0262(15) 0.0494(19) 0.0045(15) 0.0028(14) -0.0009(13)
C23 0.040(2) 0.0412(19) 0.050(2) 0.0118(16) -0.0040(16) -0.0091(17)
C24 0.044(2) 0.0317(17) 0.065(2) 0.0194(17) -0.010(2) -0.0073(17)
C25 0.0315(17) 0.0237(15) 0.071(2) 0.0110(16) -0.003(2) -0.0038(14)
C26 0.0296(18) 0.0209(15) 0.062(2) 0.0037(15) 0.0029(15) -0.0018(13)
C27 0.042(2) 0.0280(17) 0.063(2) 0.0021(17) 0.0092(17) -0.0039(15)
C28 0.042(2) 0.0370(19) 0.073(3) -0.015(2) 0.0133(19) -0.0064(18)
C29 0.0350(18) 0.0186(14) 0.099(3) -0.0042(18) 0.009(2) -0.0019(15)
C30 0.0345(18) 0.0246(16) 0.089(3) 0.0124(19) -0.003(2) -0.0013(16)
F1 0.0329(9) 0.0267(9) 0.0518(11) 0.0042(9) -0.0065(9) 0.0015(8)
F2 0.0388(11) 0.0382(11) 0.0545(12) -0.0005(9) 0.0085(10) 0.0021(9)
F3 0.0749(18) 0.0613(15) 0.0490(12) 0.0116(11) -0.0101(12) -0.0145(14)
F4 0.0879(19) 0.0454(14) 0.0849(17) 0.0336(13) -0.0320(16) -0.0123(15)
F5 0.0755(16) 0.0341(11) 0.0546(13) -0.0006(10) 0.0126(12) -0.0038(11)
F6 0.0787(19) 0.0454(13) 0.0803(17) -0.0207(13) 0.0251(15) -0.0122(13)
F7 0.0511(13) 0.0230(10) 0.133(2) -0.0105(13) 0.0087(16) -0.0009(11)
F8 0.0623(16) 0.0256(10) 0.115(2) 0.0222(12) -0.0106(16) -0.0002(11)

loop_
_atom_type_symbol
_atom_type_description
_atom_type_scat_dispersion_real
_atom_type_scat_dispersion_imag
_atom_type_scat_source
C C 0.0033 0.0016 'International Tables Vol C Tables 4.2.6.8 and 6.1.1.4'
H H 0.0000 0.0000 'International Tables Vol C Tables 4.2.6.8 and 6.1.1.4'
N N 0.0061 0.0033 'International Tables Vol C Tables 4.2.6.8 and 6.1.1.4'
F F 0.0171 0.0103 'International Tables Vol C Tables 4.2.6.8 and 6.1.1.4'
Co Co 0.3494 0.9721 'International Tables Vol C Tables 4.2.6.8 and 6.1.1.4'

loop_
_geom_angle_atom_site_label_1
_geom_angle_atom_site_label_2
_geom_angle_atom_site_label_3
_geom_angle
_geom_angle_site_symmetry_1
_geom_angle_site_symmetry_3
_geom_angle_publ_flag
C11 Co C22 92.43(14) . . ?
C11 Co C21 95.08(13) . . ?
C22 Co C21 43.96(15) . . ?
C11 Co C2 89.96(16) . . ?
C22 Co C2 161.7(2) . . ?
C21 Co C2 153.7(2) . . ?
C11 Co C4 151.62(18) . . ?
C22 Co C4 115.52(17) . . ?
C21 Co C4 101.71(16) . . ?
C2 Co C4 65.16(18) . . ?
C11 Co C5 141.95(18) . . ?
C22 Co C5 103.72(17) . . ?
C21 Co C5 120.49(17) . . ?
C2 Co C5 64.60(18) . . ?
C4 Co C5 39.1(2) . . ?
C11 Co C3 112.25(17) . . ?
C22 Co C3 151.46(19) . . ?
C21 Co C3 116.49(18) . . ?
C2 Co C3 38.9(2) . . ?
C4 Co C3 39.52(19) . . ?
C5 Co C3 65.7(2) . . ?
C11 Co C1 104.84(16) . . ?
C22 Co C1 123.58(19) . . ?
C21 Co C1 157.62(16) . . ?
C2 Co C1 38.7(2) . . ?
C4 Co C1 64.69(19) . . ?
C5 Co C1 37.90(19) . . ?
C3 Co C1 65.3(2) . . ?
C5 C1 C2 107.8(5) . . ?
C5 C1 Co 70.4(3) . . ?
C2 C1 Co 68.9(3) . . ?
C5 C1 H1A 126.1 . . ?
C2 C1 H1A 126.1 . . ?
Co C1 H1A 126.1 . . ?
C1 C2 C3 109.8(4) . . ?
C1 C2 Co 72.3(3) . . ?
C3 C2 Co 71.6(2) . . ?
C1 C2 H2A 125.1 . . ?
C3 C2 H2A 125.1 . . ?
Co C2 H2A 125.1 . . ?
C2 C3 C4 105.6(4) . . ?
C2 C3 Co 69.4(3) . . ?
C4 C3 Co 69.2(2) . . ?
C2 C3 H3A 127.2 . . ?
C4 C3 H3A 127.2 . . ?
Co C3 H3A 127.2 . . ?
C5 C4 C3 108.5(4) . . ?
C5 C4 Co 71.4(2) . . ?
C3 C4 Co 71.3(2) . . ?
C5 C4 H4A 125.7 . . ?
C3 C4 H4A 125.7 . . ?
Co C4 H4A 125.7 . . ?
C1 C5 C4 108.2(5) . . ?
C1 C5 Co 71.7(3) . . ?
C4 C5 Co 69.4(3) . . ?
C1 C5 H5A 125.9 . . ?
C4 C5 H5A 125.9 . . ?
Co C5 H5A 125.9 . . ?
N2 C11 N1 104.7(3) . . ?
N2 C11 Co 127.2(2) . . ?
N1 C11 Co 128.0(2) . . ?
C11 N1 C12 110.7(3) . . ?
C11 N1 C14 125.9(3) . . ?
C12 N1 C14 123.1(3) . . ?
C11 N2 C13 110.5(3) . . ?
C11 N2 C17 125.6(3) . . ?
C13 N2 C17 123.7(3) . . ?
C13 C12 N1 107.1(3) . . ?
C13 C12 H12A 126.5 . . ?
N1 C12 H12A 126.5 . . ?
C12 C13 N2 107.1(3) . . ?
C12 C13 H13A 126.5 . . ?
N2 C13 H13A 126.5 . . ?
N1 C14 C15 111.3(3) . . ?
N1 C14 C16 108.8(3) . . ?
C15 C14 C16 112.9(3) . . ?
N1 C14 H14A 107.9 . . ?
C15 C14 H14A 107.9 . . ?
C16 C14 H14A 107.9 . . ?
C14 C15 H15A 109.5 . . ?
C14 C15 H15B 109.5 . . ?
H15A C15 H15B 109.5 . . ?
C14 C15 H15C 109.5 . . ?
H15A C15 H15C 109.5 . . ?
H15B C15 H15C 109.5 . . ?
C14 C16 H16A 109.5 . . ?
C14 C16 H16B 109.5 . . ?
H16A C16 H16B 109.5 . . ?
C14 C16 H16C 109.5 . . ?
H16A C16 H16C 109.5 . . ?
H16B C16 H16C 109.5 . . ?
N2 C17 C18 110.5(3) . . ?
N2 C17 C19 110.6(3) . . ?
C18 C17 C19 111.5(3) . . ?
N2 C17 H17A 108.0 . . ?
C18 C17 H17A 108.0 . . ?
C19 C17 H17A 108.0 . . ?
C17 C18 H18A 109.5 . . ?
C17 C18 H18B 109.5 . . ?
H18A C18 H18B 109.5 . . ?
C17 C18 H18C 109.5 . . ?
H18A C18 H18C 109.5 . . ?
H18B C18 H18C 109.5 . . ?
C17 C19 H19A 109.5 . . ?
C17 C19 H19B 109.5 . . ?
H19A C19 H19B 109.5 . . ?
C17 C19 H19C 109.5 . . ?
H19A C19 H19C 109.5 . . ?
H19B C19 H19C 109.5 . . ?
F1 C21 C22 113.7(3) . . ?
F1 C21 C26 111.6(3) . . ?
C22 C21 C26 119.7(3) . . ?
F1 C21 Co 119.1(2) . . ?
C22 C21 Co 67.81(19) . . ?
C26 C21 Co 118.7(2) . . ?
F2 C22 C23 110.7(3) . . ?
F2 C22 C21 116.7(3) . . ?
C23 C22 C21 116.6(3) . . ?
F2 C22 Co 120.4(2) . . ?
C23 C22 Co 118.3(3) . . ?
C21 C22 Co 68.23(19) . . ?
C24 C23 F3 120.3(3) . . ?
C24 C23 C22 123.0(4) . . ?
F3 C23 C22 116.7(3) . . ?
C23 C24 F4 118.5(4) . . ?
C23 C24 C25 122.7(3) . . ?
F4 C24 C25 118.8(3) . . ?
C30 C25 C26 118.4(4) . . ?
C30 C25 C24 123.3(4) . . ?
C26 C25 C24 118.2(3) . . ?
C27 C26 C25 118.6(3) . . ?
C27 C26 C21 121.8(3) . . ?
C25 C26 C21 119.6(3) . . ?
F5 C27 C26 120.4(3) . . ?
F5 C27 C28 117.7(4) . . ?
C26 C27 C28 121.8(4) . . ?
F6 C28 C29 119.9(4) . . ?
F6 C28 C27 120.8(4) . . ?
C29 C28 C27 119.3(4) . . ?
F7 C29 C30 120.9(4) . . ?
F7 C29 C28 118.8(4) . . ?
C30 C29 C28 120.3(3) . . ?
F8 C30 C29 117.2(3) . . ?
F8 C30 C25 121.2(4) . . ?
C29 C30 C25 121.6(4) . . ?

loop_
_geom_bond_atom_site_label_1
_geom_bond_atom_site_label_2
_geom_bond_distance
_geom_bond_site_symmetry_2
_geom_bond_publ_flag
Co C11 1.915(3) . ?
Co C22 1.947(3) . ?
Co C21 1.953(3) . ?
Co C2 2.072(4) . ?
Co C4 2.073(4) . ?
Co C5 2.099(4) . ?
Co C3 2.100(4) . ?
Co C1 2.116(4) . ?
C1 C5 1.369(7) . ?
C1 C2 1.389(8) . ?
C1 H1A 1.0000 . ?
C2 C3 1.390(7) . ?
C2 H2A 1.0000 . ?
C3 C4 1.411(7) . ?
C3 H3A 1.0000 . ?
C4 C5 1.397(8) . ?
C4 H4A 1.0000 . ?
C5 H5A 1.0000 . ?
C11 N2 1.354(4) . ?
C11 N1 1.357(4) . ?
N1 C12 1.380(4) . ?
N1 C14 1.483(4) . ?
N2 C13 1.384(4) . ?
N2 C17 1.473(4) . ?
C12 C13 1.334(5) . ?
C12 H12A 0.9500 . ?
C13 H13A 0.9500 . ?
C14 C15 1.504(5) . ?
C14 C16 1.518(5) . ?
C14 H14A 1.0000 . ?
C15 H15A 0.9800 . ?
C15 H15B 0.9800 . ?
C15 H15C 0.9800 . ?
C16 H16A 0.9800 . ?
C16 H16B 0.9800 . ?
C16 H16C 0.9800 . ?
C17 C18 1.513(6) . ?
C17 C19 1.515(6) . ?
C17 H17A 1.0000 . ?
C18 H18A 0.9800 . ?
C18 H18B 0.9800 . ?
C18 H18C 0.9800 . ?
C19 H19A 0.9800 . ?
C19 H19B 0.9800 . ?
C19 H19C 0.9800 . ?
C21 F1 1.390(4) . ?
C21 C22 1.460(5) . ?
C21 C26 1.474(5) . ?
C22 F2 1.380(4) . ?
C22 C23 1.449(5) . ?
C23 C24 1.327(5) . ?
C23 F3 1.343(5) . ?
C24 F4 1.353(4) . ?
C24 C25 1.448(6) . ?
C25 C30 1.397(5) . ?
C25 C26 1.418(5) . ?
C26 C27 1.376(6) . ?
C27 F5 1.349(4) . ?
C27 C28 1.384(5) . ?
C28 F6 1.337(5) . ?
C28 C29 1.381(6) . ?
C29 F7 1.345(4) . ?
C29 C30 1.355(6) . ?
C30 F8 1.350(5) . ?
